data_7121702
loop_
_publ_author_name
'Takeda, Youhei'
'Kaihara, Takahito'
'Okazaki, Masato'
'Higginbotham, Heather'
'Data, Przemyslaw'
'Tohnai, Norimitsu'
'Minakata, Satoshi'

_publ_section_title
;
 Conformationally-flexible and moderately electron-donating
 units-installed D--A--D triad enabling multicolor-changing mechanochromic
 luminescence, TADF and room-temperature phosphorescence
;
_journal_name_full 'Chemical Communications'
_journal_paper_doi 10.1039/C8CC02365D
_journal_year 2018
_chemical_formula_moiety 'C21 H20 N P S'
_chemical_formula_sum 'C21 H20 N P S'
_chemical_formula_weight 349.43
_chemical_melting_point 591
_chemical_name_systematic '10-mesityl-5H-phenophosphazinine 10-sulfide'
_space_group_crystal_system monoclinic
_space_group_IT_number 14
_space_group_name_Hall '-P 2ybc'
_space_group_name_H-M_alt 'P 1 21/c 1'
_symmetry_space_group_name_Hall '-P 2ybc'
_symmetry_space_group_name_H-M 'P 1 21/c 1'
_atom_sites_solution_hydrogens geom
_atom_sites_solution_primary direct
_atom_sites_solution_secondary difmap
_audit_update_record
;
2018-03-03 deposited with the CCDC.
2018-04-26 downloaded from the CCDC.
;
_cell_angle_alpha 90.0000
_cell_angle_beta 95.5524(9)
_cell_angle_gamma 90.0000
_cell_formula_units_Z 4
_cell_length_a 12.15940(13)
_cell_length_b 8.63342(8)
_cell_length_c 16.68260(16)
_cell_measurement_reflns_used 6092
_cell_measurement_temperature 213
_cell_measurement_theta_max 74.02
_cell_measurement_theta_min 3.65
_cell_volume 1743.08(3)
_computing_cell_refinement 'CrysAlisPro 1.171.39.20a (Rigaku OD, 2015)'
_computing_data_collection 'CrysAlisPro 1.171.39.20a (Rigaku OD, 2015)'
_computing_data_reduction 'CrysAlisPro 1.171.39.20a (Rigaku OD, 2015)'
_computing_molecular_graphics 'CrystalStructure 4.2.5'
_computing_publication_material 'CrystalStructure 4.2.5 (Rigaku, 2017)'
_computing_structure_refinement 'SHELXL Version 2018/1 (Sheldrick, 2008)'
_computing_structure_solution 'SHELXT Version 2014/5 (Sheldrick, 2014)'
_diffrn_ambient_temperature 213
_diffrn_detector_area_resol_mean 5.811
_diffrn_measured_fraction_theta_full 0.998
_diffrn_measured_fraction_theta_max 0.970
_diffrn_measurement_device_type 'Rigaku XtaLAB P200'
_diffrn_measurement_method \w
_diffrn_radiation_type 'Cu K\a'
_diffrn_radiation_wavelength 1.54187
_diffrn_reflns_av_R_equivalents 0.0274
_diffrn_reflns_Laue_measured_fraction_full 0.998
_diffrn_reflns_Laue_measured_fraction_max 0.970
_diffrn_reflns_limit_h_max 15
_diffrn_reflns_limit_h_min -12
_diffrn_reflns_limit_k_max 10
_diffrn_reflns_limit_k_min -9
_diffrn_reflns_limit_l_max 17
_diffrn_reflns_limit_l_min -20
_diffrn_reflns_number 9032
_diffrn_reflns_point_group_measured_fraction_full 0.998
_diffrn_reflns_point_group_measured_fraction_max 0.970
_diffrn_reflns_theta_full 67.687
_diffrn_reflns_theta_max 74.540
_diffrn_reflns_theta_min 3.652
_diffrn_standards_number 0
_exptl_absorpt_coefficient_mu 2.507
_exptl_absorpt_correction_T_max 0.975
_exptl_absorpt_correction_T_min 0.853
_exptl_absorpt_correction_type multi-scan
_exptl_absorpt_process_details
;
CrysAlisPro 1.171.39.20a (Rigaku Oxford Diffraction, 2015)
Empirical absorption correction using spherical harmonics,
 implemented in SCALE3 ABSPACK scaling algorithm.
;
_exptl_crystal_colour colorless
_exptl_crystal_density_diffrn 1.331
_exptl_crystal_density_method 'not measured'
_exptl_crystal_description plate
_exptl_crystal_F_000 736.00
_exptl_crystal_recrystallization_method 'Re-crystallisation from solvent: n-hexane/etyl acetate'
_exptl_crystal_size_max 0.100
_exptl_crystal_size_mid 0.060
_exptl_crystal_size_min 0.010
_refine_diff_density_max 0.24
_refine_diff_density_min -0.37
_refine_ls_extinction_method none
_refine_ls_goodness_of_fit_ref 1.075
_refine_ls_hydrogen_treatment constr
_refine_ls_number_parameters 220
_refine_ls_number_reflns 3459
_refine_ls_number_restraints 0
_refine_ls_R_factor_all 0.0345
_refine_ls_R_factor_gt 0.0327
_refine_ls_shift/su_max 0.000
_refine_ls_structure_factor_coef Fsqd
_refine_ls_weighting_details 'w = 1/[\s^2^(Fo^2^)+(0.0435P)^2^+0.5979P] where P=(Fo^2^+2Fc^2^)/3'
_refine_ls_weighting_scheme calc
_refine_ls_wR_factor_gt 0.0890
_refine_ls_wR_factor_ref 0.0905
_reflns_Friedel_coverage 0.000
_reflns_number_gt 3240
_reflns_number_total 3459
_reflns_threshold_expression F^2^>2.0\s(F^2^)
_cod_data_source_file c8cc02365d2.cif
_cod_data_source_block N-H_phenophosphazinine_P_sulfide
_cod_database_code 7121702

loop_
_space_group_symop_id
_space_group_symop_operation_xyz
1 +X,+Y,+Z
2 -X,1/2+Y,1/2-Z
3 -X,-Y,-Z
4 +X,-1/2-Y,-1/2+Z

loop_
_atom_site_label
_atom_site_type_symbol
_atom_site_fract_x
_atom_site_fract_y
_atom_site_fract_z
_atom_site_U_iso_or_equiv
_atom_site_adp_type
_atom_site_occupancy
_atom_site_site_symmetry_order
_atom_site_calc_flag
_atom_site_refinement_flags_posn
_atom_site_refinement_flags_adp
S1 S 0.08371(3) 0.12625(4) 0.45678(2) 0.03405(12) Uani 1 1 d . .
P1 P 0.19939(3) 0.28508(4) 0.45349(2) 0.02358(11) Uani 1 1 d . .
N1 N 0.10961(11) 0.60724(15) 0.49424(8) 0.0332(3) Uani 1 1 d . .
H1 H 0.071421 0.687240 0.506970 0.040 Uiso 1 1 calc R U
C1 C 0.33362(12) 0.22097(16) 0.42445(8) 0.0247(3) Uani 1 1 d . .
C2 C 0.36229(12) 0.06283(17) 0.41748(8) 0.0279(3) Uani 1 1 d . .
C3 C 0.45777(13) 0.02571(18) 0.38153(9) 0.0327(3) Uani 1 1 d . .
H3 H 0.475804 -0.079335 0.375834 0.039 Uiso 1 1 calc R U
C4 C 0.52703(13) 0.13627(18) 0.35390(9) 0.0334(3) Uani 1 1 d . .
C5 C 0.50325(13) 0.29008(18) 0.36753(9) 0.0323(3) Uani 1 1 d . .
H5 H 0.552277 0.366597 0.352502 0.039 Uiso 1 1 calc R U
C6 C 0.40912(12) 0.33552(16) 0.40276(8) 0.0271(3) Uani 1 1 d . .
C7 C 0.30022(15) -0.07324(18) 0.44815(12) 0.0417(4) Uani 1 1 d . .
H7A H 0.273837 -0.046675 0.499448 0.050 Uiso 1 1 calc R U
H7B H 0.349155 -0.161977 0.455066 0.050 Uiso 1 1 calc R U
H7C H 0.237857 -0.098376 0.409628 0.050 Uiso 1 1 calc R U
C8 C 0.62661(16) 0.0906(2) 0.31189(12) 0.0477(4) Uani 1 1 d . .
H8A H 0.638619 0.166759 0.270859 0.057 Uiso 1 1 calc R U
H8B H 0.614066 -0.010131 0.286963 0.057 Uiso 1 1 calc R U
H8C H 0.691152 0.085992 0.350826 0.057 Uiso 1 1 calc R U
C9 C 0.39614(13) 0.50824(17) 0.41650(10) 0.0326(3) Uani 1 1 d . .
H9A H 0.466732 0.559282 0.413695 0.039 Uiso 1 1 calc R U
H9B H 0.370891 0.525415 0.469178 0.039 Uiso 1 1 calc R U
H9C H 0.342513 0.550295 0.375385 0.039 Uiso 1 1 calc R U
C10 C 0.15135(11) 0.43517(16) 0.38500(8) 0.0254(3) Uani 1 1 d . .
C11 C 0.14908(12) 0.41017(18) 0.30163(9) 0.0299(3) Uani 1 1 d . .
H11 H 0.181000 0.319765 0.282673 0.036 Uiso 1 1 calc R U
C12 C 0.10097(13) 0.51565(19) 0.24729(9) 0.0353(3) Uani 1 1 d . .
H12 H 0.100162 0.497978 0.191641 0.042 Uiso 1 1 calc R U
C13 C 0.05355(13) 0.6488(2) 0.27578(10) 0.0375(4) Uani 1 1 d . .
H13 H 0.019006 0.720096 0.238929 0.045 Uiso 1 1 calc R U
C14 C 0.05638(13) 0.67789(19) 0.35724(10) 0.0351(3) Uani 1 1 d . .
H14 H 0.024806 0.769248 0.375386 0.042 Uiso 1 1 calc R U
C15 C 0.10616(12) 0.57171(17) 0.41306(9) 0.0279(3) Uani 1 1 d . .
C16 C 0.22171(12) 0.38838(17) 0.54662(8) 0.0273(3) Uani 1 1 d . .
C17 C 0.28394(13) 0.32036(19) 0.61261(9) 0.0349(3) Uani 1 1 d . .
H17 H 0.322330 0.227702 0.605327 0.042 Uiso 1 1 calc R U
C18 C 0.28969(15) 0.3869(2) 0.68769(9) 0.0411(4) Uani 1 1 d . .
H18 H 0.332347 0.341031 0.731357 0.049 Uiso 1 1 calc R U
C19 C 0.23154(15) 0.5233(2) 0.69836(10) 0.0428(4) Uani 1 1 d . .
H19 H 0.233195 0.567418 0.749972 0.051 Uiso 1 1 calc R U
C20 C 0.17201(14) 0.5938(2) 0.63466(10) 0.0388(4) Uani 1 1 d . .
H20 H 0.133946 0.686320 0.642896 0.047 Uiso 1 1 calc R U
C21 C 0.16725(12) 0.52903(17) 0.55693(9) 0.0295(3) Uani 1 1 d . .

loop_
_atom_site_aniso_label
_atom_site_aniso_U_11
_atom_site_aniso_U_22
_atom_site_aniso_U_33
_atom_site_aniso_U_23
_atom_site_aniso_U_13
_atom_site_aniso_U_12
S1 0.0299(2) 0.0257(2) 0.0477(2) -0.00072(15) 0.00979(16) -0.00409(14)
P1 0.02481(19) 0.02120(19) 0.02524(18) -0.00007(12) 0.00502(13) 0.00016(13)
N1 0.0367(7) 0.0283(6) 0.0353(7) -0.0045(5) 0.0075(5) 0.0083(5)
C1 0.0248(7) 0.0252(7) 0.0240(6) -0.0005(5) 0.0022(5) 0.0019(5)
C2 0.0302(7) 0.0247(7) 0.0286(7) 0.0003(5) 0.0013(5) 0.0012(6)
C3 0.0349(8) 0.0268(7) 0.0362(8) -0.0026(6) 0.0031(6) 0.0063(6)
C4 0.0298(8) 0.0379(8) 0.0329(7) -0.0022(6) 0.0053(6) 0.0054(6)
C5 0.0288(8) 0.0320(8) 0.0369(8) 0.0013(6) 0.0075(6) -0.0014(6)
C6 0.0282(7) 0.0251(7) 0.0279(7) 0.0006(5) 0.0021(5) -0.0005(6)
C7 0.0439(10) 0.0224(7) 0.0606(11) 0.0054(7) 0.0140(8) 0.0038(7)
C8 0.0431(10) 0.0473(10) 0.0559(11) -0.0037(8) 0.0210(8) 0.0079(8)
C9 0.0298(8) 0.0249(7) 0.0437(8) -0.0008(6) 0.0070(6) -0.0034(6)
C10 0.0226(7) 0.0248(7) 0.0289(7) 0.0014(5) 0.0038(5) -0.0010(5)
C11 0.0287(7) 0.0324(7) 0.0289(7) -0.0006(6) 0.0040(6) -0.0015(6)
C12 0.0321(8) 0.0441(9) 0.0295(7) 0.0073(6) 0.0025(6) -0.0040(7)
C13 0.0299(8) 0.0414(9) 0.0412(8) 0.0162(7) 0.0037(6) 0.0022(7)
C14 0.0300(8) 0.0301(8) 0.0461(9) 0.0072(6) 0.0081(6) 0.0053(6)
C15 0.0242(7) 0.0272(7) 0.0330(7) 0.0025(6) 0.0061(5) -0.0009(5)
C16 0.0292(7) 0.0280(7) 0.0252(6) -0.0004(5) 0.0063(5) -0.0031(6)
C17 0.0381(8) 0.0348(8) 0.0318(7) 0.0038(6) 0.0038(6) -0.0018(7)
C18 0.0451(10) 0.0497(10) 0.0280(8) 0.0041(7) 0.0004(7) -0.0095(8)
C19 0.0492(10) 0.0523(10) 0.0280(8) -0.0094(7) 0.0091(7) -0.0125(8)
C20 0.0411(9) 0.0400(9) 0.0368(8) -0.0111(7) 0.0118(7) -0.0028(7)
C21 0.0288(7) 0.0302(7) 0.0306(7) -0.0033(6) 0.0088(6) -0.0035(6)

loop_
_atom_type_symbol
_atom_type_description
_atom_type_scat_dispersion_real
_atom_type_scat_dispersion_imag
_atom_type_scat_source
C C 0.0181 0.0091
;
International Tables for Crystallography
(Vol. C, Tables 4.2.6.8 and 6.1.1.4)
;
H H 0.0000 0.0000
;
International Tables for Crystallography
(Vol. C, Table 6.1.1.4)
;
N N 0.0311 0.0180
;
International Tables for Crystallography
(Vol. C, Tables 4.2.6.8 and 6.1.1.4)
;
P P 0.2955 0.4335
;
International Tables for Crystallography
(Vol. C, Tables 4.2.6.8 and 6.1.1.4)
;
S S 0.3331 0.5567
;
International Tables for Crystallography
(Vol. C, Tables 4.2.6.8 and 6.1.1.4)
;

loop_
_geom_angle_atom_site_label_1
_geom_angle_atom_site_label_2
_geom_angle_atom_site_label_3
_geom_angle
C10 P1 C16 101.92(7)
C10 P1 C1 107.11(6)
C16 P1 C1 108.42(7)
C10 P1 S1 109.42(5)
C16 P1 S1 111.82(5)
C1 P1 S1 117.00(5)
C21 N1 C15 126.77(12)
C21 N1 H1 116.6
C15 N1 H1 116.6
C2 C1 C6 118.69(13)
C2 C1 P1 123.04(11)
C6 C1 P1 118.13(10)
C3 C2 C1 118.58(13)
C3 C2 C7 115.50(13)
C1 C2 C7 125.89(13)
C4 C3 C2 122.99(14)
C4 C3 H3 118.5
C2 C3 H3 118.5
C3 C4 C5 117.70(14)
C3 C4 C8 121.15(15)
C5 C4 C8 121.14(15)
C4 C5 C6 122.24(14)
C4 C5 H5 118.9
C6 C5 H5 118.9
C5 C6 C1 119.30(13)
C5 C6 C9 116.22(13)
C1 C6 C9 124.47(13)
C2 C7 H7A 109.5
C2 C7 H7B 109.5
H7A C7 H7B 109.5
C2 C7 H7C 109.5
H7A C7 H7C 109.5
H7B C7 H7C 109.5
C4 C8 H8A 109.5
C4 C8 H8B 109.5
H8A C8 H8B 109.5
C4 C8 H8C 109.5
H8A C8 H8C 109.5
H8B C8 H8C 109.5
C6 C9 H9A 109.5
C6 C9 H9B 109.5
H9A C9 H9B 109.5
C6 C9 H9C 109.5
H9A C9 H9C 109.5
H9B C9 H9C 109.5
C15 C10 C11 119.31(13)
C15 C10 P1 120.73(11)
C11 C10 P1 119.68(11)
C12 C11 C10 121.14(14)
C12 C11 H11 119.4
C10 C11 H11 119.4
C11 C12 C13 119.10(14)
C11 C12 H12 120.5
C13 C12 H12 120.5
C14 C13 C12 121.06(14)
C14 C13 H13 119.5
C12 C13 H13 119.5
C13 C14 C15 120.22(15)
C13 C14 H14 119.9
C15 C14 H14 119.9
N1 C15 C10 122.52(13)
N1 C15 C14 118.36(13)
C10 C15 C14 119.12(13)
C21 C16 C17 119.45(13)
C21 C16 P1 120.30(11)
C17 C16 P1 119.85(12)
C18 C17 C16 121.09(16)
C18 C17 H17 119.5
C16 C17 H17 119.5
C17 C18 C19 119.22(16)
C17 C18 H18 120.4
C19 C18 H18 120.4
C20 C19 C18 120.87(15)
C20 C19 H19 119.6
C18 C19 H19 119.6
C19 C20 C21 120.64(16)
C19 C20 H20 119.7
C21 C20 H20 119.7
N1 C21 C16 122.89(13)
N1 C21 C20 118.48(14)
C16 C21 C20 118.63(14)

loop_
_geom_bond_atom_site_label_1
_geom_bond_atom_site_label_2
_geom_bond_distance
S1 P1 1.9690(5)
P1 C10 1.7879(14)
P1 C16 1.7892(14)
P1 C1 1.8325(14)
N1 C21 1.378(2)
N1 C15 1.3853(19)
N1 H1 0.8700
C1 C2 1.417(2)
C1 C6 1.420(2)
C2 C3 1.395(2)
C2 C7 1.512(2)
C3 C4 1.381(2)
C3 H3 0.9400
C4 C5 1.383(2)
C4 C8 1.509(2)
C5 C6 1.393(2)
C5 H5 0.9400
C6 C9 1.519(2)
C7 H7A 0.9700
C7 H7B 0.9700
C7 H7C 0.9700
C8 H8A 0.9700
C8 H8B 0.9700
C8 H8C 0.9700
C9 H9A 0.9700
C9 H9B 0.9700
C9 H9C 0.9700
C10 C15 1.400(2)
C10 C11 1.4050(19)
C11 C12 1.375(2)
C11 H11 0.9400
C12 C13 1.390(2)
C12 H12 0.9400
C13 C14 1.379(2)
C13 H13 0.9400
C14 C15 1.402(2)
C14 H14 0.9400
C16 C21 1.402(2)
C16 C17 1.403(2)
C17 C18 1.374(2)
C17 H17 0.9400
C18 C19 1.393(3)
C18 H18 0.9400
C19 C20 1.369(3)
C19 H19 0.9400
C20 C21 1.408(2)
C20 H20 0.9400

loop_
_geom_torsion_atom_site_label_1
_geom_torsion_atom_site_label_2
_geom_torsion_atom_site_label_3
_geom_torsion_atom_site_label_4
_geom_torsion
C10 P1 C1 C2 -133.68(12)
C16 P1 C1 C2 117.04(12)
S1 P1 C1 C2 -10.50(14)
C10 P1 C1 C6 41.93(12)
C16 P1 C1 C6 -67.35(12)
S1 P1 C1 C6 165.11(9)
C6 C1 C2 C3 -6.8(2)
P1 C1 C2 C3 168.78(11)
C6 C1 C2 C7 171.12(15)
P1 C1 C2 C7 -13.3(2)
C1 C2 C3 C4 1.4(2)
C7 C2 C3 C4 -176.72(15)
C2 C3 C4 C5 4.2(2)
C2 C3 C4 C8 -177.11(15)
C3 C4 C5 C6 -4.4(2)
C8 C4 C5 C6 176.93(15)
C4 C5 C6 C1 -1.0(2)
C4 C5 C6 C9 177.98(14)
C2 C1 C6 C5 6.7(2)
P1 C1 C6 C5 -169.15(11)
C2 C1 C6 C9 -172.26(13)
P1 C1 C6 C9 11.93(19)
C16 P1 C10 C15 -21.22(13)
C1 P1 C10 C15 -134.98(12)
S1 P1 C10 C15 97.27(11)
C16 P1 C10 C11 164.89(12)
C1 P1 C10 C11 51.13(13)
S1 P1 C10 C11 -76.62(12)
C15 C10 C11 C12 -1.6(2)
P1 C10 C11 C12 172.42(12)
C10 C11 C12 C13 -0.3(2)
C11 C12 C13 C14 1.5(2)
C12 C13 C14 C15 -0.9(2)
C21 N1 C15 C10 8.7(2)
C21 N1 C15 C14 -170.63(15)
C11 C10 C15 N1 -177.21(13)
P1 C10 C15 N1 8.9(2)
C11 C10 C15 C14 2.1(2)
P1 C10 C15 C14 -171.79(11)
C13 C14 C15 N1 178.44(14)
C13 C14 C15 C10 -0.9(2)
C10 P1 C16 C21 22.11(13)
C1 P1 C16 C21 134.89(12)
S1 P1 C16 C21 -94.66(12)
C10 P1 C16 C17 -165.12(12)
C1 P1 C16 C17 -52.33(14)
S1 P1 C16 C17 78.11(13)
C21 C16 C17 C18 2.0(2)
P1 C16 C17 C18 -170.86(13)
C16 C17 C18 C19 0.8(3)
C17 C18 C19 C20 -2.1(3)
C18 C19 C20 C21 0.7(3)
C15 N1 C21 C16 -7.6(2)
C15 N1 C21 C20 172.08(14)
C17 C16 C21 N1 176.36(14)
P1 C16 C21 N1 -10.8(2)
C17 C16 C21 C20 -3.3(2)
P1 C16 C21 C20 169.46(12)
C19 C20 C21 N1 -177.66(15)
C19 C20 C21 C16 2.1(2)
